data_2021112
loop_
_publ_author_name
'Minyaev, Mikhail E.'
'Tavtorkin, Alexander N.'
'Korchagina, Sof'ya A.'
'Bondarenko, Galina N.'
'Churakov, Andrei V.'
'Nifant'ev, Ilya E.'

_publ_section_title
;
 Isomorphous rare-earth tris[bis(2,6-diisopropylphenyl) phosphate]
 complexes and their catalytic properties in 1,3-diene polymerization and
 in the inhibited oxidation of polydimethylsiloxane
;
_journal_coeditor_code QF3008
_journal_issue 5
_journal_name_full 'Acta Crystallographica Section C'
_journal_page_first 590
_journal_page_last 598
_journal_paper_doi 10.1107/S2053229618005570
_journal_volume 74
_journal_year 2018
_chemical_formula_iupac '[Nd (C24 H34 O4 P1)3 (C H4 O)5], C H4 O'
_chemical_formula_moiety 'C77 H122 Nd O17 P3, C H4 O'
_chemical_formula_sum 'C78 H126 Nd O18 P3'
_chemical_formula_weight 1588.93
_chemical_name_systematic
;
Tris[bis(2,6-diisopropylphenyl)
phosphato-\k<i>O</i>]pentakis(methanol-\k<i>O</i>)neodymium methanol
monosolvate
;
_space_group_crystal_system monoclinic
_space_group_IT_number 14
_space_group_name_Hall '-P 2ybc'
_space_group_name_H-M_alt 'P 1 21/c 1'
_symmetry_space_group_name_Hall '-P 2ybc'
_symmetry_space_group_name_H-M 'P 1 21/c 1'
_atom_sites_solution_hydrogens mixed
_atom_sites_solution_primary direct
_atom_sites_solution_secondary difmap
_audit_creation_method SHELXL-2017/1
_cell_angle_alpha 90
_cell_angle_beta 92.0380(10)
_cell_angle_gamma 90
_cell_formula_units_Z 4
_cell_length_a 23.5159(8)
_cell_length_b 10.6376(4)
_cell_length_c 33.6934(12)
_cell_measurement_reflns_used 9990
_cell_measurement_temperature 150(2)
_cell_measurement_theta_max 25.065
_cell_measurement_theta_min 2.410
_cell_volume 8423.2(5)
_computing_cell_refinement
;
SAINT (Bruker, 2008)
;
_computing_data_collection
;
<i>APEX2</i> (Bruker, 2008)
;
_computing_data_reduction
;
SAINT (Bruker, 2008)
;
_computing_molecular_graphics
;
SHELXTL (Sheldrick, 2008)
;
_computing_publication_material
;
SHELXTL (Sheldrick, 2008)
;
_computing_structure_refinement
;
SHELXL2017 (Sheldrick, 2015)
;
_computing_structure_solution
;
SHELXS (Sheldrick, 2008)
;
_diffrn_ambient_temperature 150(2)
_diffrn_measured_fraction_theta_full 0.996
_diffrn_measured_fraction_theta_max 0.936
_diffrn_measurement_device_type 'Bruker APEXII CCD area detector'
_diffrn_measurement_method '\w scans'
_diffrn_radiation_monochromator graphite
_diffrn_radiation_source 'fine-focus sealed tube'
_diffrn_radiation_type MoK\a
_diffrn_radiation_wavelength 0.71073
_diffrn_reflns_av_R_equivalents 0.0702
_diffrn_reflns_limit_h_max 32
_diffrn_reflns_limit_h_min -32
_diffrn_reflns_limit_k_max 14
_diffrn_reflns_limit_k_min -14
_diffrn_reflns_limit_l_max 46
_diffrn_reflns_limit_l_min -46
_diffrn_reflns_number 83351
_diffrn_reflns_theta_full 25.242
_diffrn_reflns_theta_max 30.536
_diffrn_reflns_theta_min 2.008
_exptl_absorpt_coefficient_mu 0.736
_exptl_absorpt_correction_T_max 0.9470
_exptl_absorpt_correction_T_min 0.7751
_exptl_absorpt_correction_type multi-scan
_exptl_absorpt_process_details
;
(SADABS; Bruker, 2008)
;
_exptl_crystal_colour colourless
_exptl_crystal_density_diffrn 1.253
_exptl_crystal_density_method 'not measured'
_exptl_crystal_description prism
_exptl_crystal_F_000 3372
_exptl_crystal_size_max 0.38
_exptl_crystal_size_mid 0.10
_exptl_crystal_size_min 0.06
_refine_diff_density_max 0.940
_refine_diff_density_min -0.697
_refine_ls_extinction_method none
_refine_ls_goodness_of_fit_ref 1.020
_refine_ls_hydrogen_treatment mixed
_refine_ls_matrix_type full
_refine_ls_number_parameters 973
_refine_ls_number_reflns 24145
_refine_ls_number_restraints 12
_refine_ls_restrained_S_all 1.020
_refine_ls_R_factor_all 0.0772
_refine_ls_R_factor_gt 0.0473
_refine_ls_shift/su_max 0.001
_refine_ls_shift/su_mean 0.000
_refine_ls_structure_factor_coef Fsqd
_refine_ls_weighting_details 'w=1/[\s^2^(Fo^2^)+(0.0413P)^2^+0.4410P] where P=(Fo^2^+2Fc^2^)/3'
_refine_ls_weighting_scheme calc
_refine_ls_wR_factor_gt 0.0945
_refine_ls_wR_factor_ref 0.1056
_reflns_number_gt 17503
_reflns_number_total 24145
_reflns_threshold_expression 'I > 2\s(I)'
_cod_data_source_file qf3008sup1.cif
_cod_data_source_block Nd-3
_cod_database_code 2021112
_cod_database_fobs_code 2021112
_shelx_space_group_comment
;
The symmetry employed for this shelxl refinement is uniquely defined
by the following loop, which should always be used as a source of
symmetry information in preference to the above space-group names.
They are only intended as comments.
;
_shelx_estimated_absorpt_t_min 0.767
_shelx_estimated_absorpt_t_max 0.957

loop_
_space_group_symop_operation_xyz
'x, y, z'
'-x, y+1/2, -z+1/2'
'-x, -y, -z'
'x, -y-1/2, z-1/2'

loop_
_atom_site_type_symbol
_atom_site_label
_atom_site_fract_x
_atom_site_fract_y
_atom_site_fract_z
_atom_site_U_iso_or_equiv
_atom_site_adp_type
_atom_site_calc_flag
_atom_site_occupancy
_atom_site_disorder_assembly
_atom_site_disorder_group
Nd Nd1 0.21364(2) 0.01258(2) 0.12298(2) 0.01761(4) Uani d 1 . .
P P1 0.30274(3) 0.10426(6) 0.04221(2) 0.01886(13) Uani d 1 . .
P P2 0.28882(3) 0.07769(6) 0.21910(2) 0.02124(14) Uani d 1 . .
P P3 0.08990(3) -0.19969(6) 0.12654(2) 0.02158(14) Uani d 1 . .
O O1 0.29226(7) 0.09134(16) 0.08551(5) 0.0222(4) Uani d 1 . .
O O2 0.32152(7) 0.24650(15) 0.03589(5) 0.0196(4) Uani d 1 . .
O O3 0.35991(7) 0.03604(15) 0.02978(5) 0.0214(4) Uani d 1 . .
O O4 0.25450(7) 0.06393(17) 0.01525(5) 0.0246(4) Uani d 1 . .
O O5 0.27972(7) 0.05168(17) 0.17578(5) 0.0240(4) Uani d 1 . .
O O6 0.34250(7) 0.16725(16) 0.22641(5) 0.0229(4) Uani d 1 . .
O O7 0.31303(8) -0.05154(17) 0.23655(5) 0.0251(4) Uani d 1 . .
O O8 0.23859(8) 0.12509(17) 0.24012(5) 0.0265(4) Uani d 1 . .
O O9 0.12410(7) -0.09037(17) 0.11265(5) 0.0240(4) Uani d 1 . .
O O10 0.04642(7) -0.24591(17) 0.09201(5) 0.0232(4) Uani d 1 . .
O O11 0.04748(7) -0.13741(17) 0.15683(5) 0.0252(4) Uani d 1 . .
O O12 0.12292(7) -0.30726(17) 0.14332(5) 0.0273(4) Uani d 1 . .
O O13 0.22180(8) -0.19458(18) 0.15574(6) 0.0275(4) Uani d 1 . .
O O14 0.23619(9) -0.14778(19) 0.07007(6) 0.0302(5) Uani d 1 . .
O O15 0.16848(8) 0.0895(2) 0.06009(6) 0.0309(5) Uani d 1 . .
O O16 0.19564(9) 0.24320(19) 0.12949(7) 0.0360(5) Uani d 1 . .
O O17 0.15644(8) 0.0581(2) 0.18260(6) 0.0287(4) Uani d 1 . .
O O18 0.19649(12) 0.3355(2) 0.20386(7) 0.0557(7) Uani d 1 . .
C C1 0.34778(11) 0.2908(2) 0.00158(7) 0.0196(5) Uani d 1 . .
C C2 0.31301(11) 0.3386(2) -0.02930(7) 0.0243(6) Uani d 1 . .
C C3 0.34019(13) 0.3852(3) -0.06243(8) 0.0310(6) Uani d 1 . .
H H3A 0.317997 0.417134 -0.084280 0.037 Uiso calc 1 . .
C C4 0.39878(13) 0.3857(3) -0.06393(8) 0.0354(7) Uani d 1 . .
H H4A 0.416428 0.416592 -0.086912 0.042 Uiso calc 1 . .
C C5 0.43175(12) 0.3418(3) -0.03237(8) 0.0287(6) Uani d 1 . .
H H5A 0.472034 0.343958 -0.033647 0.034 Uiso calc 1 . .
C C6 0.40686(11) 0.2940(2) 0.00161(7) 0.0215(5) Uani d 1 . .
C C7 0.24907(12) 0.3497(3) -0.02523(7) 0.0304(6) Uani d 1 . .
H H7A 0.236241 0.273366 -0.010692 0.036 Uiso calc 0.797(6) A 1
H H7B 0.238770 0.314108 0.001033 0.036 Uiso calc 0.203(6) A 2
C C8A 0.2146(2) 0.3557(6) -0.06439(12) 0.0587(15) Uani d 0.797(6) A 1
H H8A 0.173927 0.353844 -0.059079 0.088 Uiso calc 0.797(6) A 1
H H8B 0.224178 0.283415 -0.080919 0.088 Uiso calc 0.797(6) A 1
H H8C 0.223624 0.433627 -0.078338 0.088 Uiso calc 0.797(6) A 1
C C9A 0.23606(17) 0.4638(4) 0.00043(14) 0.0410(11) Uani d 0.797(6) A 1
H H9A 0.195553 0.464184 0.006326 0.061 Uiso calc 0.797(6) A 1
H H9B 0.245422 0.540874 -0.013880 0.061 Uiso calc 0.797(6) A 1
H H9C 0.258875 0.459618 0.025310 0.061 Uiso calc 0.797(6) A 1
C C8B 0.2182(9) 0.275(2) -0.0581(5) 0.0587(15) Uani d 0.203(6) A 2
H H8D 0.237034 0.193656 -0.061265 0.088 Uiso calc 0.203(6) A 2
H H8E 0.219148 0.322056 -0.083085 0.088 Uiso calc 0.203(6) A 2
H H8F 0.178581 0.261473 -0.051085 0.088 Uiso calc 0.203(6) A 2
C C9B 0.2342(7) 0.4894(5) -0.0261(6) 0.0410(11) Uani d 0.203(6) A 2
H H9D 0.258595 0.534283 -0.006644 0.061 Uiso calc 0.203(6) A 2
H H9E 0.194228 0.500392 -0.019459 0.061 Uiso calc 0.203(6) A 2
H H9F 0.240106 0.523097 -0.052679 0.061 Uiso calc 0.203(6) A 2
C C10 0.44471(11) 0.2539(2) 0.03662(8) 0.0258(6) Uani d 1 . .
H H10A 0.419710 0.221177 0.057685 0.031 Uiso calc 1 . .
C C11 0.48541(12) 0.1483(3) 0.02550(10) 0.0411(8) Uani d 1 . .
H H11A 0.463503 0.077380 0.014434 0.062 Uiso calc 1 . .
H H11B 0.507228 0.120770 0.049256 0.062 Uiso calc 1 . .
H H11C 0.511556 0.179239 0.005705 0.062 Uiso calc 1 . .
C C12 0.47819(13) 0.3658(3) 0.05396(9) 0.0370(7) Uani d 1 . .
H H12A 0.451650 0.432030 0.061420 0.055 Uiso calc 1 . .
H H12B 0.503771 0.398339 0.034057 0.055 Uiso calc 1 . .
H H12C 0.500568 0.338581 0.077510 0.055 Uiso calc 1 . .
C C13 0.36413(10) -0.0932(2) 0.02226(7) 0.0209(5) Uani d 1 . .
C C14 0.34900(11) -0.1387(2) -0.01555(8) 0.0256(6) Uani d 1 . .
C C15 0.35618(12) -0.2674(3) -0.02189(8) 0.0315(6) Uani d 1 . .
H H15A 0.346105 -0.302040 -0.047158 0.038 Uiso calc 1 . .
C C16 0.37755(12) -0.3451(3) 0.00770(9) 0.0334(7) Uani d 1 . .
H H16A 0.381284 -0.432715 0.002923 0.040 Uiso calc 1 . .
C C17 0.39355(12) -0.2958(3) 0.04433(9) 0.0301(6) Uani d 1 . .
H H17A 0.408862 -0.350058 0.064390 0.036 Uiso calc 1 . .
C C18 0.38775(11) -0.1681(2) 0.05252(8) 0.0242(6) Uani d 1 . .
C C19 0.32903(12) -0.0531(3) -0.04963(8) 0.0304(6) Uani d 1 . .
H H19A 0.320418 0.030894 -0.037965 0.036 Uiso calc 1 . .
C C20 0.27522(16) -0.0998(4) -0.07045(11) 0.0604(10) Uani d 1 . .
H H20A 0.246090 -0.114296 -0.050864 0.091 Uiso calc 1 . .
H H20B 0.283073 -0.178691 -0.084257 0.091 Uiso calc 1 . .
H H20C 0.261537 -0.036837 -0.089747 0.091 Uiso calc 1 . .
C C21 0.37604(16) -0.0342(4) -0.07882(12) 0.0689(13) Uani d 1 . .
H H21A 0.361739 0.017132 -0.101159 0.103 Uiso calc 1 . .
H H21B 0.388399 -0.116138 -0.088673 0.103 Uiso calc 1 . .
H H21C 0.408309 0.008437 -0.065459 0.103 Uiso calc 1 . .
C C22 0.40736(12) -0.1146(3) 0.09243(8) 0.0317(6) Uani d 1 . .
H H22A 0.400457 -0.021892 0.091700 0.038 Uiso calc 1 . .
C C23 0.37416(14) -0.1684(4) 0.12600(9) 0.0487(9) Uani d 1 . .
H H23A 0.333351 -0.156645 0.120287 0.073 Uiso calc 1 . .
H H23B 0.385113 -0.125153 0.150788 0.073 Uiso calc 1 . .
H H23C 0.382454 -0.258345 0.128717 0.073 Uiso calc 1 . .
C C24 0.47125(14) -0.1355(4) 0.09998(10) 0.0531(9) Uani d 1 . .
H H24A 0.491757 -0.109556 0.076525 0.080 Uiso calc 1 . .
H H24B 0.478472 -0.224711 0.105321 0.080 Uiso calc 1 . .
H H24C 0.484415 -0.085442 0.122945 0.080 Uiso calc 1 . .
C C25 0.34372(11) 0.2975(2) 0.23236(8) 0.0231(5) Uani d 1 . .
C C26 0.35479(11) 0.3741(2) 0.19960(8) 0.0246(6) Uani d 1 . .
C C27 0.36154(13) 0.5019(3) 0.20681(9) 0.0320(6) Uani d 1 . .
H H27A 0.369533 0.556398 0.185394 0.038 Uiso calc 1 . .
C C28 0.35687(13) 0.5515(3) 0.24459(9) 0.0361(7) Uani d 1 . .
H H28A 0.361373 0.639325 0.248811 0.043 Uiso calc 1 . .
C C29 0.34569(13) 0.4736(3) 0.27600(9) 0.0340(7) Uani d 1 . .
H H29A 0.342455 0.508571 0.301757 0.041 Uiso calc 1 . .
C C30 0.33905(11) 0.3446(3) 0.27078(8) 0.0272(6) Uani d 1 . .
C C31 0.35972(12) 0.3174(3) 0.15845(8) 0.0291(6) Uani d 1 . .
H H31A 0.327250 0.257673 0.154184 0.035 Uiso calc 1 . .
C C32 0.41460(14) 0.2425(3) 0.15495(9) 0.0433(8) Uani d 1 . .
H H32A 0.416638 0.177632 0.175591 0.065 Uiso calc 1 . .
H H32B 0.447313 0.299134 0.158279 0.065 Uiso calc 1 . .
H H32C 0.415134 0.202752 0.128735 0.065 Uiso calc 1 . .
C C33 0.35534(15) 0.4161(3) 0.12551(8) 0.0413(8) Uani d 1 . .
H H33A 0.322386 0.470335 0.129668 0.062 Uiso calc 1 . .
H H33B 0.350792 0.374119 0.099703 0.062 Uiso calc 1 . .
H H33C 0.390039 0.467222 0.126026 0.062 Uiso calc 1 . .
C C34 0.32998(13) 0.2612(3) 0.30636(8) 0.0362(7) Uani d 1 . .
H H34A 0.322454 0.173964 0.296472 0.043 Uiso calc 1 . .
C C35 0.27848(15) 0.3036(4) 0.32942(10) 0.0530(9) Uani d 1 . .
H H35A 0.244755 0.306271 0.311500 0.079 Uiso calc 1 . .
H H35B 0.285659 0.387507 0.340519 0.079 Uiso calc 1 . .
H H35C 0.272040 0.244165 0.351027 0.079 Uiso calc 1 . .
C C36 0.38385(15) 0.2579(4) 0.33349(9) 0.0528(9) Uani d 1 . .
H H36A 0.415806 0.226001 0.318540 0.079 Uiso calc 1 . .
H H36B 0.377529 0.202501 0.356166 0.079 Uiso calc 1 . .
H H36C 0.392578 0.342901 0.343089 0.079 Uiso calc 1 . .
C C37 0.33910(12) -0.0717(3) 0.27437(8) 0.0290(6) Uani d 1 . .
C C38 0.30502(13) -0.1080(3) 0.30538(8) 0.0343(7) Uani d 1 . .
C C39 0.33283(17) -0.1315(3) 0.34188(10) 0.0524(9) Uani d 1 . .
H H39A 0.311111 -0.154643 0.363973 0.063 Uiso calc 1 . .
C C40 0.39064(19) -0.1220(4) 0.34655(12) 0.0653(12) Uani d 1 . .
H H40A 0.408509 -0.137014 0.371843 0.078 Uiso calc 1 . .
C C41 0.42316(16) -0.0908(3) 0.31474(12) 0.0577(10) Uani d 1 . .
H H41A 0.463345 -0.085755 0.318370 0.069 Uiso calc 1 . .
C C42 0.39816(13) -0.0665(3) 0.27726(10) 0.0391(7) Uani d 1 . .
C C43 0.24147(13) -0.1296(3) 0.30052(9) 0.0376(7) Uani d 1 . .
H H43A 0.229714 -0.106397 0.272663 0.045 Uiso calc 1 . .
C C44 0.20812(18) -0.0468(4) 0.32829(13) 0.0698(12) Uani d 1 . .
H H44A 0.217169 0.041698 0.323440 0.105 Uiso calc 1 . .
H H44B 0.218451 -0.068164 0.355907 0.105 Uiso calc 1 . .
H H44C 0.167263 -0.060587 0.323404 0.105 Uiso calc 1 . .
C C45 0.22777(16) -0.2692(3) 0.30616(11) 0.0537(9) Uani d 1 . .
H H45A 0.248200 -0.319182 0.286817 0.081 Uiso calc 1 . .
H H45B 0.186735 -0.282515 0.302143 0.081 Uiso calc 1 . .
H H45C 0.239626 -0.295120 0.333107 0.081 Uiso calc 1 . .
C C46 0.43438(13) -0.0400(3) 0.24200(11) 0.0457(9) Uani d 1 . .
H H46A 0.407521 -0.019789 0.219220 0.055 Uiso calc 0.815(7) B 1
H H46B 0.417555 0.026146 0.224069 0.055 Uiso calc 0.185(7) B 2
C C47A 0.47325(19) 0.0735(4) 0.24763(15) 0.0562(14) Uani d 0.815(7) B 1
H H47A 0.450444 0.147475 0.253927 0.084 Uiso calc 0.815(7) B 1
H H47B 0.493403 0.088804 0.223134 0.084 Uiso calc 0.815(7) B 1
H H47C 0.500924 0.057204 0.269461 0.084 Uiso calc 0.815(7) B 1
C C48A 0.4685(2) -0.1542(4) 0.22955(19) 0.0653(16) Uani d 0.815(7) B 1
H H48A 0.442510 -0.223237 0.222459 0.098 Uiso calc 0.815(7) B 1
H H48B 0.494130 -0.180429 0.251614 0.098 Uiso calc 0.815(7) B 1
H H48C 0.490981 -0.132494 0.206568 0.098 Uiso calc 0.815(7) B 1
C C47B 0.4913(5) 0.000(2) 0.2614(6) 0.0562(14) Uani d 0.185(7) B 2
H H47D 0.484950 0.067917 0.280356 0.084 Uiso calc 0.185(7) B 2
H H47E 0.516615 0.029491 0.240880 0.084 Uiso calc 0.185(7) B 2
H H47F 0.508725 -0.071931 0.275331 0.084 Uiso calc 0.185(7) B 2
C C48B 0.4401(11) -0.1664(14) 0.2213(8) 0.0653(16) Uani d 0.185(7) B 2
H H48D 0.402924 -0.192398 0.210077 0.098 Uiso calc 0.185(7) B 2
H H48E 0.453983 -0.229401 0.240518 0.098 Uiso calc 0.185(7) B 2
H H48F 0.467122 -0.158737 0.199927 0.098 Uiso calc 0.185(7) B 2
C C49 0.05444(10) -0.3539(2) 0.06858(7) 0.0226(5) Uani d 1 . .
C C50 0.07823(11) -0.3378(3) 0.03162(8) 0.0250(6) Uani d 1 . .
C C51 0.08254(12) -0.4427(3) 0.00749(8) 0.0297(6) Uani d 1 . .
H H51A 0.098703 -0.434652 -0.017828 0.036 Uiso calc 1 . .
C C52 0.06359(12) -0.5592(3) 0.01983(9) 0.0326(7) Uani d 1 . .
H H52A 0.066950 -0.630547 0.003111 0.039 Uiso calc 1 . .
C C53 0.03990(12) -0.5712(3) 0.05635(8) 0.0308(6) Uani d 1 . .
H H53A 0.026701 -0.651403 0.064365 0.037 Uiso calc 1 . .
C C54 0.03464(11) -0.4694(3) 0.08201(8) 0.0265(6) Uani d 1 . .
C C55 0.09336(11) -0.2072(3) 0.01694(8) 0.0276(6) Uani d 1 . .
H H55A 0.109231 -0.158042 0.040074 0.033 Uiso calc 1 . .
C C56 0.13733(13) -0.2064(3) -0.01542(9) 0.0412(8) Uani d 1 . .
H H56A 0.170536 -0.256092 -0.006641 0.062 Uiso calc 1 . .
H H56B 0.149120 -0.119685 -0.020519 0.062 Uiso calc 1 . .
H H56C 0.120513 -0.242830 -0.039836 0.062 Uiso calc 1 . .
C C57 0.03882(13) -0.1423(3) 0.00175(9) 0.0376(7) Uani d 1 . .
H H57A 0.011256 -0.140638 0.022890 0.056 Uiso calc 1 . .
H H57B 0.022675 -0.188515 -0.021144 0.056 Uiso calc 1 . .
H H57C 0.047558 -0.056007 -0.006223 0.056 Uiso calc 1 . .
C C58 0.00642(13) -0.4853(3) 0.12139(8) 0.0332(7) Uani d 1 . .
H H58A 0.009616 -0.403402 0.135890 0.040 Uiso calc 1 . .
C C59 -0.05640(15) -0.5152(4) 0.11541(12) 0.0590(11) Uani d 1 . .
H H59A -0.075304 -0.446783 0.100606 0.089 Uiso calc 1 . .
H H59B -0.073600 -0.524358 0.141326 0.089 Uiso calc 1 . .
H H59C -0.060873 -0.593798 0.100453 0.089 Uiso calc 1 . .
C C60 0.03671(18) -0.5847(4) 0.14689(10) 0.0626(11) Uani d 1 . .
H H60A 0.076974 -0.562304 0.150610 0.094 Uiso calc 1 . .
H H60B 0.033474 -0.666579 0.133671 0.094 Uiso calc 1 . .
H H60C 0.019175 -0.589204 0.172809 0.094 Uiso calc 1 . .
C C61 -0.00351(11) -0.1865(3) 0.17089(7) 0.0245(6) Uani d 1 . .
C C62 -0.00145(12) -0.2607(3) 0.20502(8) 0.0302(6) Uani d 1 . .
C C63 -0.05373(14) -0.3020(3) 0.21864(9) 0.0430(8) Uani d 1 . .
H H63A -0.054272 -0.354811 0.241361 0.052 Uiso calc 1 . .
C C64 -0.10411(14) -0.2683(3) 0.20009(9) 0.0452(8) Uani d 1 . .
H H64A -0.138981 -0.298041 0.209964 0.054 Uiso calc 1 . .
C C65 -0.10459(13) -0.1916(3) 0.16722(9) 0.0405(8) Uani d 1 . .
H H65A -0.139906 -0.167788 0.154869 0.049 Uiso calc 1 . .
C C66 -0.05393(12) -0.1482(3) 0.15176(8) 0.0290(6) Uani d 1 . .
C C67 0.05399(13) -0.2901(3) 0.22724(8) 0.0407(8) Uani d 1 . .
H H67A 0.082303 -0.310744 0.206776 0.049 Uiso calc 1 . .
C C68 0.0766(2) -0.1757(4) 0.24952(13) 0.0820(15) Uani d 1 . .
H H68A 0.079720 -0.105047 0.231041 0.123 Uiso calc 1 . .
H H68B 0.114230 -0.194697 0.261486 0.123 Uiso calc 1 . .
H H68C 0.050532 -0.153265 0.270438 0.123 Uiso calc 1 . .
C C69 0.05148(17) -0.4035(4) 0.25481(11) 0.0689(12) Uani d 1 . .
H H69A 0.038105 -0.477042 0.239664 0.103 Uiso calc 1 . .
H H69B 0.025202 -0.385929 0.276051 0.103 Uiso calc 1 . .
H H69C 0.089513 -0.420310 0.266424 0.103 Uiso calc 1 . .
C C70 -0.05527(12) -0.0607(3) 0.11600(8) 0.0331(7) Uani d 1 . .
H H70A -0.015314 -0.051370 0.107228 0.040 Uiso calc 1 . .
C C71 -0.09044(16) -0.1149(4) 0.08133(10) 0.0561(10) Uani d 1 . .
H H71A -0.077658 -0.200764 0.075952 0.084 Uiso calc 1 . .
H H71B -0.085657 -0.062709 0.057724 0.084 Uiso calc 1 . .
H H71C -0.130674 -0.116320 0.087969 0.084 Uiso calc 1 . .
C C72 -0.0764(2) 0.0688(4) 0.12709(11) 0.0697(12) Uani d 1 . .
H H72A -0.051197 0.104345 0.148010 0.104 Uiso calc 1 . .
H H72B -0.115084 0.062282 0.136731 0.104 Uiso calc 1 . .
H H72C -0.076455 0.123556 0.103693 0.104 Uiso calc 1 . .
C C73 0.25771(13) -0.2638(3) 0.18252(8) 0.0343(7) Uani d 1 . .
H H73A 0.264252 -0.347787 0.171667 0.051 Uiso calc 1 . .
H H73B 0.239503 -0.271277 0.208127 0.051 Uiso calc 1 . .
H H73C 0.294175 -0.219966 0.186259 0.051 Uiso calc 1 . .
C C74 0.23838(13) -0.2816(3) 0.06731(9) 0.0354(7) Uani d 1 . .
H H74A 0.260015 -0.305668 0.044170 0.053 Uiso calc 1 . .
H H74B 0.199631 -0.315076 0.064426 0.053 Uiso calc 1 . .
H H74C 0.257002 -0.315897 0.091436 0.053 Uiso calc 1 . .
C C75 0.11259(12) 0.1261(3) 0.04868(10) 0.0405(8) Uani d 1 . .
H H75A 0.110127 0.140142 0.019924 0.061 Uiso calc 1 . .
H H75B 0.102916 0.203907 0.062469 0.061 Uiso calc 1 . .
H H75C 0.085916 0.059616 0.055715 0.061 Uiso calc 1 . .
C C76 0.20140(15) 0.3466(3) 0.10265(10) 0.0456(8) Uani d 1 . .
H H76A 0.212277 0.422255 0.117669 0.068 Uiso calc 1 . .
H H76B 0.165057 0.361095 0.088241 0.068 Uiso calc 1 . .
H H76C 0.230793 0.327054 0.083693 0.068 Uiso calc 1 . .
C C77 0.10210(12) 0.1206(3) 0.18072(9) 0.0393(8) Uani d 1 . .
H H77A 0.074373 0.070848 0.195020 0.059 Uiso calc 1 . .
H H77B 0.089118 0.129709 0.152903 0.059 Uiso calc 1 . .
H H77C 0.105840 0.203957 0.192947 0.059 Uiso calc 1 . .
C C78 0.18930(19) 0.4506(3) 0.22121(12) 0.0639(11) Uani d 1 . .
H H78A 0.164868 0.441777 0.244007 0.077 Uiso calc 1 . .
H H78B 0.171470 0.508443 0.201842 0.077 Uiso calc 1 . .
H H78C 0.226412 0.483990 0.230184 0.077 Uiso calc 1 . .
H H79 0.1945(14) -0.232(3) 0.1525(9) 0.038(10) Uiso d 1 . .
H H80 0.2367(15) -0.117(3) 0.0508(10) 0.048(12) Uiso d 1 . .
H H81 0.1880(15) 0.092(3) 0.0421(10) 0.051(11) Uiso d 1 . .
H H82 0.1974(16) 0.270(4) 0.1512(11) 0.058(13) Uiso d 1 . .
H H83 0.1759(14) 0.079(3) 0.2003(9) 0.040(10) Uiso d 1 . .
H H84 0.2170(18) 0.278(4) 0.2197(12) 0.084(14) Uiso d 1 . .

loop_
_atom_site_aniso_label
_atom_site_aniso_U_11
_atom_site_aniso_U_22
_atom_site_aniso_U_33
_atom_site_aniso_U_12
_atom_site_aniso_U_13
_atom_site_aniso_U_23
Nd1 0.01635(7) 0.01902(7) 0.01764(6) 0.00013(5) 0.00304(4) 0.00058(5)
P1 0.0187(3) 0.0169(3) 0.0213(3) -0.0008(2) 0.0054(2) -0.0007(2)
P2 0.0230(3) 0.0199(3) 0.0208(3) -0.0006(3) -0.0006(3) 0.0003(3)
P3 0.0178(3) 0.0261(4) 0.0210(3) -0.0029(3) 0.0022(2) 0.0004(3)
O1 0.0208(9) 0.0245(10) 0.0216(9) -0.0023(7) 0.0056(7) 0.0020(7)
O2 0.0236(9) 0.0164(9) 0.0192(8) -0.0006(7) 0.0071(7) -0.0003(7)
O3 0.0196(9) 0.0159(9) 0.0292(9) 0.0000(7) 0.0073(7) -0.0011(7)
O4 0.0214(9) 0.0276(10) 0.0249(9) -0.0019(8) 0.0034(7) -0.0040(8)
O5 0.0240(10) 0.0246(10) 0.0233(9) -0.0033(8) 0.0004(7) -0.0015(7)
O6 0.0243(10) 0.0197(9) 0.0245(9) -0.0019(7) -0.0023(7) -0.0020(7)
O7 0.0290(10) 0.0196(9) 0.0265(10) 0.0005(8) -0.0019(8) 0.0025(7)
O8 0.0276(10) 0.0287(10) 0.0235(9) 0.0018(8) 0.0028(8) -0.0013(8)
O9 0.0203(9) 0.0275(10) 0.0243(9) -0.0039(7) 0.0022(7) 0.0018(7)
O10 0.0195(9) 0.0265(10) 0.0235(9) -0.0018(7) 0.0006(7) -0.0032(7)
O11 0.0208(9) 0.0333(11) 0.0219(9) -0.0039(8) 0.0053(7) -0.0023(8)
O12 0.0225(10) 0.0280(10) 0.0313(10) -0.0020(8) -0.0003(8) 0.0037(8)
O13 0.0205(10) 0.0254(11) 0.0363(11) -0.0020(8) -0.0045(8) 0.0079(8)
O14 0.0382(12) 0.0223(11) 0.0307(12) -0.0021(8) 0.0103(9) -0.0040(9)
O15 0.0202(10) 0.0464(13) 0.0264(10) 0.0049(9) 0.0033(8) 0.0106(9)
O16 0.0479(13) 0.0251(11) 0.0357(13) 0.0062(9) 0.0102(10) -0.0011(9)
O17 0.0229(10) 0.0393(12) 0.0239(10) 0.0025(9) 0.0022(8) -0.0056(9)
O18 0.0778(19) 0.0406(15) 0.0476(15) 0.0248(13) -0.0157(13) -0.0100(11)
C1 0.0256(13) 0.0139(12) 0.0197(12) -0.0020(10) 0.0081(10) -0.0024(9)
C2 0.0296(15) 0.0208(13) 0.0227(13) -0.0019(11) 0.0021(11) -0.0039(10)
C3 0.0435(18) 0.0300(16) 0.0196(13) -0.0037(13) 0.0018(12) 0.0027(11)
C4 0.0486(19) 0.0332(17) 0.0254(14) -0.0092(14) 0.0146(13) -0.0020(12)
C5 0.0287(15) 0.0256(15) 0.0325(15) -0.0046(11) 0.0129(12) -0.0038(11)
C6 0.0249(14) 0.0146(12) 0.0254(13) -0.0005(10) 0.0056(10) -0.0037(10)
C7 0.0264(15) 0.0317(16) 0.0326(15) 0.0006(12) -0.0057(12) 0.0046(12)
C8A 0.039(2) 0.090(5) 0.045(3) -0.005(3) -0.0154(19) 0.005(3)
C9A 0.0274(19) 0.038(2) 0.057(3) 0.0090(16) 0.002(2) 0.000(2)
C8B 0.039(2) 0.090(5) 0.045(3) -0.005(3) -0.0154(19) 0.005(3)
C9B 0.0274(19) 0.038(2) 0.057(3) 0.0090(16) 0.002(2) 0.000(2)
C10 0.0188(13) 0.0243(14) 0.0344(15) -0.0002(10) 0.0046(11) 0.0010(11)
C11 0.0251(16) 0.0293(17) 0.069(2) 0.0040(12) 0.0075(15) 0.0021(15)
C12 0.0325(17) 0.0322(17) 0.0460(18) -0.0069(13) -0.0022(14) 0.0012(14)
C13 0.0199(13) 0.0160(12) 0.0275(13) -0.0006(9) 0.0083(10) -0.0018(10)
C14 0.0252(14) 0.0231(14) 0.0290(14) -0.0011(11) 0.0103(11) -0.0031(11)
C15 0.0328(16) 0.0308(16) 0.0313(15) -0.0043(12) 0.0074(12) -0.0084(12)
C16 0.0387(17) 0.0166(14) 0.0458(18) -0.0015(12) 0.0132(14) -0.0057(12)
C17 0.0311(15) 0.0228(14) 0.0370(16) 0.0052(11) 0.0093(12) 0.0065(12)
C18 0.0218(13) 0.0222(14) 0.0290(14) 0.0003(10) 0.0078(11) 0.0000(11)
C19 0.0329(16) 0.0336(16) 0.0248(14) 0.0049(12) 0.0040(12) -0.0019(12)
C20 0.053(2) 0.073(3) 0.055(2) -0.006(2) -0.0117(18) 0.007(2)
C21 0.047(2) 0.099(3) 0.062(3) 0.014(2) 0.0191(19) 0.051(2)
C22 0.0369(17) 0.0261(15) 0.0317(15) 0.0042(12) -0.0011(12) -0.0003(12)
C23 0.040(2) 0.073(3) 0.0330(17) -0.0009(17) 0.0059(14) -0.0042(16)
C24 0.0365(19) 0.078(3) 0.045(2) -0.0096(18) 0.0015(15) -0.0021(18)
C25 0.0216(13) 0.0199(13) 0.0278(13) -0.0020(10) -0.0007(10) -0.0016(10)
C26 0.0232(14) 0.0242(14) 0.0261(13) -0.0025(11) -0.0028(11) -0.0010(11)
C27 0.0383(17) 0.0247(15) 0.0330(15) -0.0057(12) 0.0023(12) 0.0019(12)
C28 0.0445(19) 0.0221(15) 0.0414(17) -0.0050(13) -0.0007(14) -0.0074(13)
C29 0.0384(17) 0.0308(16) 0.0329(15) -0.0032(13) 0.0011(13) -0.0100(12)
C30 0.0283(15) 0.0295(15) 0.0235(13) -0.0010(11) -0.0022(11) -0.0035(11)
C31 0.0386(17) 0.0269(15) 0.0219(13) -0.0069(12) 0.0011(11) 0.0005(11)
C32 0.050(2) 0.046(2) 0.0351(17) 0.0048(16) 0.0123(15) -0.0045(14)
C33 0.061(2) 0.0370(18) 0.0257(15) -0.0070(16) 0.0017(14) 0.0027(13)
C34 0.051(2) 0.0365(17) 0.0212(14) -0.0029(14) 0.0003(13) -0.0023(12)
C35 0.056(2) 0.064(3) 0.0391(19) -0.0090(19) 0.0141(17) -0.0012(17)
C36 0.062(2) 0.066(3) 0.0303(17) 0.0076(19) -0.0068(16) 0.0074(16)
C37 0.0332(16) 0.0210(14) 0.0321(15) 0.0012(11) -0.0091(12) 0.0044(11)
C38 0.0407(18) 0.0299(16) 0.0317(15) -0.0007(13) -0.0046(13) 0.0063(12)
C39 0.064(3) 0.052(2) 0.0402(19) -0.0054(19) -0.0140(17) 0.0140(16)
C40 0.081(3) 0.056(3) 0.056(2) -0.005(2) -0.039(2) 0.0168(19)
C41 0.041(2) 0.050(2) 0.079(3) -0.0007(17) -0.0320(19) 0.011(2)
C42 0.0334(17) 0.0244(16) 0.059(2) 0.0006(13) -0.0081(15) 0.0065(14)
C43 0.0387(18) 0.0376(18) 0.0370(17) -0.0021(14) 0.0070(13) 0.0104(13)
C44 0.060(3) 0.070(3) 0.080(3) 0.003(2) 0.025(2) -0.010(2)
C45 0.057(2) 0.046(2) 0.058(2) -0.0081(18) -0.0032(18) 0.0152(17)
C46 0.0228(16) 0.0364(19) 0.078(3) 0.0051(13) -0.0032(16) 0.0055(17)
C47A 0.040(3) 0.055(3) 0.074(3) -0.009(2) -0.003(2) 0.006(2)
C48A 0.050(4) 0.056(3) 0.090(4) 0.015(3) 0.008(3) -0.004(3)
C47B 0.040(3) 0.055(3) 0.074(3) -0.009(2) -0.003(2) 0.006(2)
C48B 0.050(4) 0.056(3) 0.090(4) 0.015(3) 0.008(3) -0.004(3)
C49 0.0178(13) 0.0263(14) 0.0235(13) 0.0034(10) -0.0018(10) -0.0027(10)
C50 0.0194(13) 0.0297(15) 0.0256(13) 0.0039(11) -0.0019(10) 0.0014(11)
C51 0.0263(15) 0.0368(17) 0.0259(14) 0.0097(12) 0.0002(11) -0.0005(12)
C52 0.0326(16) 0.0275(16) 0.0374(16) 0.0102(12) -0.0038(13) -0.0078(12)
C53 0.0306(16) 0.0230(15) 0.0385(16) 0.0026(12) -0.0037(12) -0.0004(12)
C54 0.0227(14) 0.0272(15) 0.0293(14) -0.0017(11) -0.0016(11) 0.0004(11)
C55 0.0264(14) 0.0331(16) 0.0236(13) 0.0006(12) 0.0052(11) 0.0028(11)
C56 0.0385(18) 0.048(2) 0.0377(17) 0.0062(15) 0.0103(14) 0.0095(15)
C57 0.0350(17) 0.0347(17) 0.0432(18) 0.0067(13) 0.0040(14) 0.0098(14)
C58 0.0397(17) 0.0281(16) 0.0322(15) -0.0082(13) 0.0083(13) 0.0001(12)
C59 0.040(2) 0.076(3) 0.062(2) -0.0080(19) 0.0189(18) -0.001(2)
C60 0.075(3) 0.073(3) 0.041(2) 0.009(2) 0.0064(19) 0.0238(19)
C61 0.0204(13) 0.0306(15) 0.0228(13) -0.0033(11) 0.0063(10) -0.0014(11)
C62 0.0283(15) 0.0414(17) 0.0214(13) 0.0051(13) 0.0077(11) 0.0044(12)
C63 0.0423(19) 0.054(2) 0.0338(17) 0.0005(16) 0.0143(14) 0.0142(15)
C64 0.0331(18) 0.064(2) 0.0398(18) -0.0074(16) 0.0141(14) 0.0098(16)
C65 0.0258(16) 0.056(2) 0.0406(18) -0.0003(14) 0.0070(13) 0.0074(15)
C66 0.0254(15) 0.0357(16) 0.0261(14) 0.0000(12) 0.0054(11) 0.0000(12)
C67 0.0382(18) 0.061(2) 0.0231(15) 0.0080(16) 0.0037(13) 0.0099(14)
C68 0.088(3) 0.080(3) 0.075(3) 0.013(3) -0.047(3) -0.001(3)
C69 0.059(3) 0.091(3) 0.057(2) 0.018(2) 0.0028(19) 0.038(2)
C70 0.0280(15) 0.0391(17) 0.0324(15) 0.0045(13) 0.0037(12) 0.0077(13)
C71 0.055(2) 0.077(3) 0.0361(19) -0.011(2) -0.0071(16) 0.0092(18)
C72 0.112(4) 0.047(2) 0.050(2) 0.022(2) 0.003(2) 0.0075(18)
C73 0.0414(18) 0.0265(16) 0.0341(16) -0.0011(13) -0.0095(13) 0.0040(12)
C74 0.0394(18) 0.0255(16) 0.0412(17) 0.0033(13) -0.0003(13) -0.0110(13)
C75 0.0270(16) 0.0434(19) 0.0507(19) 0.0098(14) -0.0053(14) 0.0097(15)
C76 0.054(2) 0.0269(17) 0.055(2) -0.0022(15) -0.0001(17) 0.0111(15)
C77 0.0264(16) 0.048(2) 0.0434(18) 0.0075(14) 0.0076(13) -0.0128(15)
C78 0.090(3) 0.0264(19) 0.076(3) 0.0119(19) 0.006(2) -0.0052(18)

loop_
_atom_type_symbol
_atom_type_description
_atom_type_scat_dispersion_real
_atom_type_scat_dispersion_imag
_atom_type_scat_source
C C 0.0033 0.0016 'International Tables Vol C Tables 4.2.6.8 and 6.1.1.4'
H H 0.0000 0.0000 'International Tables Vol C Tables 4.2.6.8 and 6.1.1.4'
O O 0.0106 0.0060 'International Tables Vol C Tables 4.2.6.8 and 6.1.1.4'
P P 0.1023 0.0942 'International Tables Vol C Tables 4.2.6.8 and 6.1.1.4'
Nd Nd -0.1943 3.0179 'International Tables Vol C Tables 4.2.6.8 and 6.1.1.4'

loop_
_geom_angle_atom_site_label_1
_geom_angle_atom_site_label_2
_geom_angle_atom_site_label_3
_geom_angle
O5 Nd1 O9 138.17(6)
O5 Nd1 O1 80.65(6)
O9 Nd1 O1 140.12(6)
O5 Nd1 O13 77.37(6)
O9 Nd1 O13 73.14(6)
O1 Nd1 O13 119.51(6)
O5 Nd1 O15 147.02(7)
O9 Nd1 O15 71.20(6)
O1 Nd1 O15 75.64(6)
O13 Nd1 O15 134.59(7)
O5 Nd1 O16 82.51(7)
O9 Nd1 O16 108.16(7)
O1 Nd1 O16 80.86(6)
O13 Nd1 O16 147.90(7)
O15 Nd1 O16 71.45(7)
O5 Nd1 O17 73.68(6)
O9 Nd1 O17 73.11(6)
O1 Nd1 O17 142.38(6)
O13 Nd1 O17 81.33(7)
O15 Nd1 O17 113.35(7)
O16 Nd1 O17 69.06(7)
O5 Nd1 O14 120.02(7)
O9 Nd1 O14 78.15(6)
O1 Nd1 O14 71.59(6)
O13 Nd1 O14 72.49(7)
O15 Nd1 O14 73.44(7)
O16 Nd1 O14 139.61(7)
O17 Nd1 O14 145.62(7)
O4 P1 O1 114.83(10)
O4 P1 O2 113.61(10)
O1 P1 O2 105.90(9)
O4 P1 O3 109.81(10)
O1 P1 O3 112.57(10)
O2 P1 O3 99.02(9)
O8 P2 O5 116.08(11)
O8 P2 O7 113.37(10)
O5 P2 O7 103.76(10)
O8 P2 O6 111.22(10)
O5 P2 O6 110.30(10)
O7 P2 O6 100.85(10)
O12 P3 O9 115.99(10)
O12 P3 O11 114.02(10)
O9 P3 O11 103.43(10)
O12 P3 O10 110.65(10)
O9 P3 O10 110.36(10)
O11 P3 O10 101.24(9)
P1 O1 Nd1 134.05(10)
C1 O2 P1 123.93(14)
C13 O3 P1 123.97(15)
P2 O5 Nd1 146.93(11)
C25 O6 P2 128.75(16)
C37 O7 P2 127.08(17)
P3 O9 Nd1 142.26(11)
C49 O10 P3 124.26(16)
C61 O11 P3 128.42(16)
C73 O13 Nd1 141.44(17)
C73 O13 H79 107(2)
Nd1 O13 H79 111(2)
C74 O14 Nd1 136.48(17)
C74 O14 H80 113(3)
Nd1 O14 H80 109(3)
C75 O15 Nd1 133.76(18)
C75 O15 H81 111(3)
Nd1 O15 H81 116(3)
C76 O16 Nd1 132.64(19)
C76 O16 H82 108(3)
Nd1 O16 H82 116(3)
C77 O17 Nd1 123.71(17)
C77 O17 H83 114(2)
Nd1 O17 H83 111(2)
C78 O18 H84 114(3)
C6 C1 C2 123.4(2)
C6 C1 O2 118.3(2)
C2 C1 O2 118.1(2)
C1 C2 C3 116.9(2)
C1 C2 C7 121.1(2)
C3 C2 C7 121.8(2)
C4 C3 C2 121.1(3)
C4 C3 H3A 119.5
C2 C3 H3A 119.5
C5 C4 C3 120.4(2)
C5 C4 H4A 119.8
C3 C4 H4A 119.8
C4 C5 C6 121.0(3)
C4 C5 H5A 119.5
C6 C5 H5A 119.5
C1 C6 C5 117.1(2)
C1 C6 C10 123.6(2)
C5 C6 C10 119.2(2)
C2 C7 C8A 115.0(3)
C2 C7 C8B 109.9(9)
C2 C7 C9B 107.5(6)
C8B C7 C9B 113.0(11)
C2 C7 C9A 109.3(2)
C8A C7 C9A 110.2(3)
C2 C7 H7A 107.3
C8A C7 H7A 107.3
C9A C7 H7A 107.3
C2 C7 H7B 108.8
C8B C7 H7B 108.8
C9B C7 H7B 108.8
C7 C8A H8A 109.5
C7 C8A H8B 109.5
H8A C8A H8B 109.5
C7 C8A H8C 109.5
H8A C8A H8C 109.5
H8B C8A H8C 109.5
C7 C9A H9A 109.5
C7 C9A H9B 109.5
H9A C9A H9B 109.5
C7 C9A H9C 109.5
H9A C9A H9C 109.5
H9B C9A H9C 109.5
C7 C8B H8D 109.5
C7 C8B H8E 109.5
H8D C8B H8E 109.5
C7 C8B H8F 109.5
H8D C8B H8F 109.5
H8E C8B H8F 109.5
C7 C9B H9D 109.5
C7 C9B H9E 109.5
H9D C9B H9E 109.5
C7 C9B H9F 109.5
H9D C9B H9F 109.5
H9E C9B H9F 109.5
C6 C10 C11 111.8(2)
C6 C10 C12 111.0(2)
C11 C10 C12 110.3(2)
C6 C10 H10A 107.9
C11 C10 H10A 107.9
C12 C10 H10A 107.9
C10 C11 H11A 109.5
C10 C11 H11B 109.5
H11A C11 H11B 109.5
C10 C11 H11C 109.5
H11A C11 H11C 109.5
H11B C11 H11C 109.5
C10 C12 H12A 109.5
C10 C12 H12B 109.5
H12A C12 H12B 109.5
C10 C12 H12C 109.5
H12A C12 H12C 109.5
H12B C12 H12C 109.5
C18 C13 C14 123.5(2)
C18 C13 O3 117.2(2)
C14 C13 O3 119.1(2)
C15 C14 C13 116.8(3)
C15 C14 C19 120.4(2)
C13 C14 C19 122.8(2)
C16 C15 C14 121.4(3)
C16 C15 H15A 119.3
C14 C15 H15A 119.3
C15 C16 C17 120.0(3)
C15 C16 H16A 120.0
C17 C16 H16A 120.0
C16 C17 C18 121.5(3)
C16 C17 H17A 119.3
C18 C17 H17A 119.3
C17 C18 C13 116.8(2)
C17 C18 C22 120.8(2)
C13 C18 C22 122.3(2)
C20 C19 C21 111.1(3)
C20 C19 C14 112.6(3)
C21 C19 C14 110.8(2)
C20 C19 H19A 107.4
C21 C19 H19A 107.4
C14 C19 H19A 107.4
C19 C20 H20A 109.5
C19 C20 H20B 109.5
H20A C20 H20B 109.5
C19 C20 H20C 109.5
H20A C20 H20C 109.5
H20B C20 H20C 109.5
C19 C21 H21A 109.5
C19 C21 H21B 109.5
H21A C21 H21B 109.5
C19 C21 H21C 109.5
H21A C21 H21C 109.5
H21B C21 H21C 109.5
C23 C22 C18 111.9(2)
C23 C22 C24 110.6(3)
C18 C22 C24 111.0(2)
C23 C22 H22A 107.7
C18 C22 H22A 107.7
C24 C22 H22A 107.7
C22 C23 H23A 109.5
C22 C23 H23B 109.5
H23A C23 H23B 109.5
C22 C23 H23C 109.5
H23A C23 H23C 109.5
H23B C23 H23C 109.5
C22 C24 H24A 109.5
C22 C24 H24B 109.5
H24A C24 H24B 109.5
C22 C24 H24C 109.5
H24A C24 H24C 109.5
H24B C24 H24C 109.5
C30 C25 O6 119.1(2)
C30 C25 C26 122.9(2)
O6 C25 C26 117.7(2)
C27 C26 C25 117.0(2)
C27 C26 C31 122.4(2)
C25 C26 C31 120.6(2)
C28 C27 C26 121.4(3)
C28 C27 H27A 119.3
C26 C27 H27A 119.3
C29 C28 C27 120.0(3)
C29 C28 H28A 120.0
C27 C28 H28A 120.0
C28 C29 C30 121.4(3)
C28 C29 H29A 119.3
C30 C29 H29A 119.3
C29 C30 C25 117.3(2)
C29 C30 C34 119.8(2)
C25 C30 C34 122.8(2)
C26 C31 C32 111.7(2)
C26 C31 C33 112.6(2)
C32 C31 C33 109.8(2)
C26 C31 H31A 107.5
C32 C31 H31A 107.5
C33 C31 H31A 107.5
C31 C32 H32A 109.5
C31 C32 H32B 109.5
H32A C32 H32B 109.5
C31 C32 H32C 109.5
H32A C32 H32C 109.5
H32B C32 H32C 109.5
C31 C33 H33A 109.5
C31 C33 H33B 109.5
H33A C33 H33B 109.5
C31 C33 H33C 109.5
H33A C33 H33C 109.5
H33B C33 H33C 109.5
C30 C34 C35 111.5(3)
C30 C34 C36 110.4(3)
C35 C34 C36 110.8(3)
C30 C34 H34A 108.0
C35 C34 H34A 108.0
C36 C34 H34A 108.0
C34 C35 H35A 109.5
C34 C35 H35B 109.5
H35A C35 H35B 109.5
C34 C35 H35C 109.5
H35A C35 H35C 109.5
H35B C35 H35C 109.5
C34 C36 H36A 109.5
C34 C36 H36B 109.5
H36A C36 H36B 109.5
C34 C36 H36C 109.5
H36A C36 H36C 109.5
H36B C36 H36C 109.5
C42 C37 C38 123.9(3)
C42 C37 O7 117.3(3)
C38 C37 O7 118.4(2)
C37 C38 C39 116.5(3)
C37 C38 C43 123.5(3)
C39 C38 C43 119.9(3)
C40 C39 C38 121.4(3)
C40 C39 H39A 119.3
C38 C39 H39A 119.3
C39 C40 C41 120.3(3)
C39 C40 H40A 119.8
C41 C40 H40A 119.8
C40 C41 C42 121.3(3)
C40 C41 H41A 119.3
C42 C41 H41A 119.3
C37 C42 C41 116.3(3)
C37 C42 C46 122.8(3)
C41 C42 C46 120.9(3)
C38 C43 C44 111.9(3)
C38 C43 C45 110.1(3)
C44 C43 C45 111.7(3)
C38 C43 H43A 107.6
C44 C43 H43A 107.6
C45 C43 H43A 107.6
C43 C44 H44A 109.5
C43 C44 H44B 109.5
H44A C44 H44B 109.5
C43 C44 H44C 109.5
H44A C44 H44C 109.5
H44B C44 H44C 109.5
C43 C45 H45A 109.5
C43 C45 H45B 109.5
H45A C45 H45B 109.5
C43 C45 H45C 109.5
H45A C45 H45C 109.5
H45B C45 H45C 109.5
C42 C46 C47A 113.7(3)
C42 C46 C48B 104.9(11)
C42 C46 C48A 112.6(3)
C47A C46 C48A 110.3(4)
C42 C46 C47B 103.0(9)
C48B C46 C47B 110.6(13)
C42 C46 H46A 106.6
C47A C46 H46A 106.6
C48A C46 H46A 106.6
C42 C46 H46B 112.6
C48B C46 H46B 112.6
C47B C46 H46B 112.6
C46 C47A H47A 109.5
C46 C47A H47B 109.5
H47A C47A H47B 109.5
C46 C47A H47C 109.5
H47A C47A H47C 109.5
H47B C47A H47C 109.5
C46 C48A H48A 109.5
C46 C48A H48B 109.5
H48A C48A H48B 109.5
C46 C48A H48C 109.5
H48A C48A H48C 109.5
H48B C48A H48C 109.5
C46 C47B H47D 109.5
C46 C47B H47E 109.5
H47D C47B H47E 109.5
C46 C47B H47F 109.5
H47D C47B H47F 109.5
H47E C47B H47F 109.5
C46 C48B H48D 109.5
C46 C48B H48E 109.5
H48D C48B H48E 109.5
C46 C48B H48F 109.5
H48D C48B H48F 109.5
H48E C48B H48F 109.5
C50 C49 C54 123.2(2)
C50 C49 O10 117.8(2)
C54 C49 O10 118.9(2)
C51 C50 C49 117.7(3)
C51 C50 C55 121.4(2)
C49 C50 C55 120.6(2)
C52 C51 C50 120.8(3)
C52 C51 H51A 119.6
C50 C51 H51A 119.6
C53 C52 C51 119.8(3)
C53 C52 H52A 120.1
C51 C52 H52A 120.1
C52 C53 C54 122.0(3)
C52 C53 H53A 119.0
C54 C53 H53A 119.0
C49 C54 C53 116.4(2)
C49 C54 C58 123.0(2)
C53 C54 C58 120.5(3)
C50 C55 C56 114.2(2)
C50 C55 C57 108.6(2)
C56 C55 C57 109.8(2)
C50 C55 H55A 108.0
C56 C55 H55A 108.0
C57 C55 H55A 108.0
C55 C56 H56A 109.5
C55 C56 H56B 109.5
H56A C56 H56B 109.5
C55 C56 H56C 109.5
H56A C56 H56C 109.5
H56B C56 H56C 109.5
C55 C57 H57A 109.5
C55 C57 H57B 109.5
H57A C57 H57B 109.5
C55 C57 H57C 109.5
H57A C57 H57C 109.5
H57B C57 H57C 109.5
C54 C58 C59 111.2(3)
C54 C58 C60 111.2(3)
C59 C58 C60 111.2(3)
C54 C58 H58A 107.7
C59 C58 H58A 107.7
C60 C58 H58A 107.7
C58 C59 H59A 109.5
C58 C59 H59B 109.5
H59A C59 H59B 109.5
C58 C59 H59C 109.5
H59A C59 H59C 109.5
H59B C59 H59C 109.5
C58 C60 H60A 109.5
C58 C60 H60B 109.5
H60A C60 H60B 109.5
C58 C60 H60C 109.5
H60A C60 H60C 109.5
H60B C60 H60C 109.5
C66 C61 C62 123.5(2)
C66 C61 O11 117.3(2)
C62 C61 O11 118.9(2)
C61 C62 C63 116.3(3)
C61 C62 C67 121.9(2)
C63 C62 C67 121.7(3)
C64 C63 C62 121.7(3)
C64 C63 H63A 119.2
C62 C63 H63A 119.2
C63 C64 C65 120.4(3)
C63 C64 H64A 119.8
C65 C64 H64A 119.8
C64 C65 C66 120.9(3)
C64 C65 H65A 119.5
C66 C65 H65A 119.5
C61 C66 C65 117.1(3)
C61 C66 C70 122.7(2)
C65 C66 C70 120.3(3)
C62 C67 C68 111.1(3)
C62 C67 C69 114.4(3)
C68 C67 C69 110.7(3)
C62 C67 H67A 106.7
C68 C67 H67A 106.7
C69 C67 H67A 106.7
C67 C68 H68A 109.5
C67 C68 H68B 109.5
H68A C68 H68B 109.5
C67 C68 H68C 109.5
H68A C68 H68C 109.5
H68B C68 H68C 109.5
C67 C69 H69A 109.5
C67 C69 H69B 109.5
H69A C69 H69B 109.5
C67 C69 H69C 109.5
H69A C69 H69C 109.5
H69B C69 H69C 109.5
C72 C70 C71 111.1(3)
C72 C70 C66 111.0(3)
C71 C70 C66 111.8(3)
C72 C70 H70A 107.6
C71 C70 H70A 107.6
C66 C70 H70A 107.6
C70 C71 H71A 109.5
C70 C71 H71B 109.5
H71A C71 H71B 109.5
C70 C71 H71C 109.5
H71A C71 H71C 109.5
H71B C71 H71C 109.5
C70 C72 H72A 109.5
C70 C72 H72B 109.5
H72A C72 H72B 109.5
C70 C72 H72C 109.5
H72A C72 H72C 109.5
H72B C72 H72C 109.5
O13 C73 H73A 109.5
O13 C73 H73B 109.5
H73A C73 H73B 109.5
O13 C73 H73C 109.5
H73A C73 H73C 109.5
H73B C73 H73C 109.5
O14 C74 H74A 109.5
O14 C74 H74B 109.5
H74A C74 H74B 109.5
O14 C74 H74C 109.5
H74A C74 H74C 109.5
H74B C74 H74C 109.5
O15 C75 H75A 109.5
O15 C75 H75B 109.5
H75A C75 H75B 109.5
O15 C75 H75C 109.5
H75A C75 H75C 109.5
H75B C75 H75C 109.5
O16 C76 H76A 109.5
O16 C76 H76B 109.5
H76A C76 H76B 109.5
O16 C76 H76C 109.5
H76A C76 H76C 109.5
H76B C76 H76C 109.5
O17 C77 H77A 109.5
O17 C77 H77B 109.5
H77A C77 H77B 109.5
O17 C77 H77C 109.5
H77A C77 H77C 109.5
H77B C77 H77C 109.5
O18 C78 H78A 109.5
O18 C78 H78B 109.5
H78A C78 H78B 109.5
O18 C78 H78C 109.5
H78A C78 H78C 109.5
H78B C78 H78C 109.5

loop_
_geom_bond_atom_site_label_1
_geom_bond_atom_site_label_2
_geom_bond_distance
Nd1 O5 2.3573(17)
Nd1 O9 2.3877(17)
Nd1 O1 2.4250(16)
Nd1 O13 2.4690(19)
Nd1 O15 2.4752(19)
Nd1 O16 2.501(2)
Nd1 O17 2.5043(18)
Nd1 O14 2.5369(19)
P1 O4 1.4910(19)
P1 O1 1.4945(17)
P1 O2 1.5925(17)
P1 O3 1.5967(17)
P2 O8 1.4868(18)
P2 O5 1.4936(18)
P2 O7 1.5924(19)
P2 O6 1.5935(18)
P3 O12 1.4835(19)
P3 O9 1.4983(18)
P3 O11 1.5962(18)
P3 O10 1.5989(18)
O2 C1 1.411(3)
O3 C13 1.402(3)
O6 C25 1.400(3)
O7 C37 1.411(3)
O10 C49 1.411(3)
O11 C61 1.405(3)
O13 C73 1.420(3)
O13 H79 0.76(3)
O14 C74 1.428(3)
O14 H80 0.73(3)
O15 C75 1.411(3)
O15 H81 0.77(3)
O16 C76 1.433(4)
O16 H82 0.79(4)
O17 C77 1.440(3)
O17 H83 0.77(3)
O18 C78 1.370(4)
O18 H84 0.93(4)
C1 C6 1.390(3)
C1 C2 1.396(4)
C2 C3 1.397(3)
C2 C7 1.519(4)
C3 C4 1.380(4)
C3 H3A 0.9500
C4 C5 1.375(4)
C4 H4A 0.9500
C5 C6 1.400(3)
C5 H5A 0.9500
C6 C10 1.514(4)
C7 C8A 1.525(3)
C7 C8B 1.525(4)
C7 C9B 1.527(4)
C7 C9A 1.528(3)
C7 H7A 1.0000
C7 H7B 1.0000
C8A H8A 0.9800
C8A H8B 0.9800
C8A H8C 0.9800
C9A H9A 0.9800
C9A H9B 0.9800
C9A H9C 0.9800
C8B H8D 0.9800
C8B H8E 0.9800
C8B H8F 0.9800
C9B H9D 0.9800
C9B H9E 0.9800
C9B H9F 0.9800
C10 C11 1.531(4)
C10 C12 1.531(4)
C10 H10A 1.0000
C11 H11A 0.9800
C11 H11B 0.9800
C11 H11C 0.9800
C12 H12A 0.9800
C12 H12B 0.9800
C12 H12C 0.9800
C13 C18 1.394(4)
C13 C14 1.397(4)
C14 C15 1.397(4)
C14 C19 1.526(4)
C15 C16 1.376(4)
C15 H15A 0.9500
C16 C17 1.381(4)
C16 H16A 0.9500
C17 C18 1.393(4)
C17 H17A 0.9500
C18 C22 1.517(4)
C19 C20 1.509(4)
C19 C21 1.519(4)
C19 H19A 1.0000
C20 H20A 0.9800
C20 H20B 0.9800
C20 H20C 0.9800
C21 H21A 0.9800
C21 H21B 0.9800
C21 H21C 0.9800
C22 C23 1.510(4)
C22 C24 1.531(4)
C22 H22A 1.0000
C23 H23A 0.9800
C23 H23B 0.9800
C23 H23C 0.9800
C24 H24A 0.9800
C24 H24B 0.9800
C24 H24C 0.9800
C25 C30 1.396(3)
C25 C26 1.404(3)
C26 C27 1.388(4)
C26 C31 1.520(4)
C27 C28 1.386(4)
C27 H27A 0.9500
C28 C29 1.377(4)
C28 H28A 0.9500
C29 C30 1.391(4)
C29 H29A 0.9500
C30 C34 1.513(4)
C31 C32 1.525(4)
C31 C33 1.529(4)
C31 H31A 1.0000
C32 H32A 0.9800
C32 H32B 0.9800
C32 H32C 0.9800
C33 H33A 0.9800
C33 H33B 0.9800
C33 H33C 0.9800
C34 C35 1.530(4)
C34 C36 1.536(4)
C34 H34A 1.0000
C35 H35A 0.9800
C35 H35B 0.9800
C35 H35C 0.9800
C36 H36A 0.9800
C36 H36B 0.9800
C36 H36C 0.9800
C37 C42 1.390(4)
C37 C38 1.394(4)
C38 C39 1.395(4)
C38 C43 1.515(4)
C39 C40 1.367(5)
C39 H39A 0.9500
C40 C41 1.379(5)
C40 H40A 0.9500
C41 C42 1.398(5)
C41 H41A 0.9500
C42 C46 1.513(5)
C43 C44 1.523(5)
C43 C45 1.533(4)
C43 H43A 1.0000
C44 H44A 0.9800
C44 H44B 0.9800
C44 H44C 0.9800
C45 H45A 0.9800
C45 H45B 0.9800
C45 H45C 0.9800
C46 C47A 1.522(4)
C46 C48B 1.523(5)
C46 C48A 1.524(4)
C46 C47B 1.528(5)
C46 H46A 1.0000
C46 H46B 1.0000
C47A H47A 0.9800
C47A H47B 0.9800
C47A H47C 0.9800
C48A H48A 0.9800
C48A H48B 0.9800
C48A H48C 0.9800
C47B H47D 0.9800
C47B H47E 0.9800
C47B H47F 0.9800
C48B H48D 0.9800
C48B H48E 0.9800
C48B H48F 0.9800
C49 C50 1.394(3)
C49 C54 1.394(4)
C50 C51 1.387(4)
C50 C55 1.521(4)
C51 C52 1.386(4)
C51 H51A 0.9500
C52 C53 1.375(4)
C52 H52A 0.9500
C53 C54 1.394(4)
C53 H53A 0.9500
C54 C58 1.514(4)
C55 C56 1.529(4)
C55 C57 1.529(4)
C55 H55A 1.0000
C56 H56A 0.9800
C56 H56B 0.9800
C56 H56C 0.9800
C57 H57A 0.9800
C57 H57B 0.9800
C57 H57C 0.9800
C58 C59 1.518(5)
C58 C60 1.524(4)
C58 H58A 1.0000
C59 H59A 0.9800
C59 H59B 0.9800
C59 H59C 0.9800
C60 H60A 0.9800
C60 H60B 0.9800
C60 H60C 0.9800
C61 C66 1.390(4)
C61 C62 1.395(4)
C62 C63 1.398(4)
C62 C67 1.513(4)
C63 C64 1.367(4)
C63 H63A 0.9500
C64 C65 1.375(4)
C64 H64A 0.9500
C65 C66 1.396(4)
C65 H65A 0.9500
C66 C70 1.522(4)
C67 C68 1.517(5)
C67 C69 1.525(5)
C67 H67A 1.0000
C68 H68A 0.9800
C68 H68B 0.9800
C68 H68C 0.9800
C69 H69A 0.9800
C69 H69B 0.9800
C69 H69C 0.9800
C70 C72 1.516(5)
C70 C71 1.521(4)
C70 H70A 1.0000
C71 H71A 0.9800
C71 H71B 0.9800
C71 H71C 0.9800
C72 H72A 0.9800
C72 H72B 0.9800
C72 H72C 0.9800
C73 H73A 0.9800
C73 H73B 0.9800
C73 H73C 0.9800
C74 H74A 0.9800
C74 H74B 0.9800
C74 H74C 0.9800
C75 H75A 0.9800
C75 H75B 0.9800
C75 H75C 0.9800
C76 H76A 0.9800
C76 H76B 0.9800
C76 H76C 0.9800
C77 H77A 0.9800
C77 H77B 0.9800
C77 H77C 0.9800
C78 H78A 0.9800
C78 H78B 0.9800
C78 H78C 0.9800

loop_
_geom_hbond_atom_site_label_D
_geom_hbond_atom_site_label_H
_geom_hbond_atom_site_label_A
_geom_hbond_distance_DH
_geom_hbond_distance_HA
_geom_hbond_distance_DA
_geom_hbond_angle_DHA
_geom_hbond_publ_flag
O13 H79 O12 0.76(3) 1.88(3) 2.636(3) 173(4) yes
O14 H80 O4 0.73(3) 2.31(3) 2.954(3) 148(4) yes
O15 H81 O4 0.77(3) 1.86(3) 2.582(3) 156(4) yes
O16 H82 O18 0.79(4) 1.90(4) 2.691(3) 176(4) yes
O17 H83 O8 0.77(3) 2.02(3) 2.781(3) 169(3) yes
O18 H84 O8 0.93(4) 1.83(4) 2.720(3) 158(4) yes
C73 H73C O7 0.98 2.49 3.152(3) 124.2 yes
C74 H74C O13 0.98 2.68 3.157(3) 110.5 yes
C75 H75C O9 0.98 2.63 3.159(3) 114.2 yes
C77 H77A O11 0.98 2.63 3.124(4) 111.6 yes
C77 H77C O18 0.98 2.57 3.261(4) 128.0 yes
